data_1004073
loop_
_publ_author_name
'Graia, T'
'Conflant, P'
'Nowogrocki, G'
'Boivin, J C'
'Thomas, D'

_publ_section_title
;
Stability range and crystal structure of the oxygen-deficient b.c.c.
solid solution Bi(~1-x~) Cd~x~ O(~1.5-x/2~) (0.11<x<.25)
;
_journal_coden_ASTM JSSCBI
_journal_name_full 'Journal of Solid State Chemistry'
_journal_page_first 160
_journal_page_last 165
_journal_paper_doi 10.1016/0022-4596(86)90166-0
_journal_volume 63
_journal_year 1986
_chemical_formula_structural '(Bi.79 Cd.21) O1.395'
_chemical_formula_sum 'Bi0.79 Cd0.21 O1.395'
_chemical_name_systematic 'Bismuth cadmium oxide (.79/.21/1.395)'
_space_group_IT_number 229
_symmetry_cell_setting cubic
_symmetry_Int_Tables_number 229
_symmetry_space_group_name_Hall '-I 4 2 3'
_symmetry_space_group_name_H-M 'I m -3 m'
_cell_angle_alpha 90
_cell_angle_beta 90
_cell_angle_gamma 90
_cell_formula_units_Z 2
_cell_length_a 4.281(1)
_cell_length_b 4.281(1)
_cell_length_c 4.281(1)
_cell_volume 78.5
_refine_ls_R_factor_all 0.037
_cod_original_formula_sum 'Bi.79 Cd.21 O1.395'
_cod_database_code 1004073

loop_
_symmetry_equiv_pos_as_xyz
x,y,z
y,z,x
z,x,y
x,z,y
y,x,z
z,y,x
x,-y,-z
y,-z,-x
z,-x,-y
x,-z,-y
y,-x,-z
z,-y,-x
-x,y,-z
-y,z,-x
-z,x,-y
-x,z,-y
-y,x,-z
-z,y,-x
-x,-y,z
-y,-z,x
-z,-x,y
-x,-z,y
-y,-x,z
-z,-y,x
-x,-y,-z
-y,-z,-x
-z,-x,-y
-x,-z,-y
-y,-x,-z
-z,-y,-x
-x,y,z
-y,z,x
-z,x,y
-x,z,y
-y,x,z
-z,y,x
x,-y,z
y,-z,x
z,-x,y
x,-z,y
y,-x,z
z,-y,x
x,y,-z
y,z,-x
z,x,-y
x,z,-y
y,x,-z
z,y,-x
1/2+x,1/2+y,1/2+z
1/2+y,1/2+z,1/2+x
1/2+z,1/2+x,1/2+y
1/2+x,1/2+z,1/2+y
1/2+y,1/2+x,1/2+z
1/2+z,1/2+y,1/2+x
1/2+x,1/2-y,1/2-z
1/2+y,1/2-z,1/2-x
1/2+z,1/2-x,1/2-y
1/2+x,1/2-z,1/2-y
1/2+y,1/2-x,1/2-z
1/2+z,1/2-y,1/2-x
1/2-x,1/2+y,1/2-z
1/2-y,1/2+z,1/2-x
1/2-z,1/2+x,1/2-y
1/2-x,1/2+z,1/2-y
1/2-y,1/2+x,1/2-z
1/2-z,1/2+y,1/2-x
1/2-x,1/2-y,1/2+z
1/2-y,1/2-z,1/2+x
1/2-z,1/2-x,1/2+y
1/2-x,1/2-z,1/2+y
1/2-y,1/2-x,1/2+z
1/2-z,1/2-y,1/2+x
1/2-x,1/2-y,1/2-z
1/2-y,1/2-z,1/2-x
1/2-z,1/2-x,1/2-y
1/2-x,1/2-z,1/2-y
1/2-y,1/2-x,1/2-z
1/2-z,1/2-y,1/2-x
1/2-x,1/2+y,1/2+z
1/2-y,1/2+z,1/2+x
1/2-z,1/2+x,1/2+y
1/2-x,1/2+z,1/2+y
1/2-y,1/2+x,1/2+z
1/2-z,1/2+y,1/2+x
1/2+x,1/2-y,1/2+z
1/2+y,1/2-z,1/2+x
1/2+z,1/2-x,1/2+y
1/2+x,1/2-z,1/2+y
1/2+y,1/2-x,1/2+z
1/2+z,1/2-y,1/2+x
1/2+x,1/2+y,1/2-z
1/2+y,1/2+z,1/2-x
1/2+z,1/2+x,1/2-y
1/2+x,1/2+z,1/2-y
1/2+y,1/2+x,1/2-z
1/2+z,1/2+y,1/2-x

loop_
_atom_site_label
_atom_site_type_symbol
_atom_site_symmetry_multiplicity
_atom_site_Wyckoff_symbol
_atom_site_fract_x
_atom_site_fract_y
_atom_site_fract_z
_atom_site_occupancy
_atom_site_attached_hydrogens
_atom_site_calc_flag
Bi1 Bi3+ 2 a 0. 0. 0. 0.79 0 d
Cd1 Cd2+ 2 a 0. 0. 0. 0.21 0 d
O1 O2- 12 d 0.5 0.25 0. 0.23 0 d

loop_
_atom_type_symbol
_atom_type_oxidation_number
Bi3+ 3.000
Cd2+ 2.000
O2- -2.000
